data_1516373
loop_
_publ_author_name
'Naumov, Pance'
'Lee, Sang Cheol'
'Ishizawa, Nobuo'
'Jeong, Young Gyu'
'Chung, Ihn Hee'
'Fukuzumi, Shunichi'

_publ_section_title
;
 New type of dual solid-state thermochromism: modulation of intramolecular
 charge transfer by intermolecular pi-pi interactions, kinetic trapping of
 the aci-nitro group, and reversible molecular locking.
;
_journal_issue 42
_journal_name_full 'The journal of physical chemistry. A'
_journal_page_first 11354
_journal_page_last 11366
_journal_paper_doi 10.1021/jp902517x
_journal_volume 113
_journal_year 2009
_chemical_formula_sum 'C14 H22 N4 O6'
_chemical_formula_weight 342.36
_chemical_name_systematic
;
 ?
;
_space_group_IT_number 14
_symmetry_cell_setting monoclinic
_symmetry_space_group_name_Hall '-P 2yn'
_symmetry_space_group_name_H-M 'P 1 21/n 1'
_atom_sites_solution_hydrogens geom
_atom_sites_solution_primary direct
_atom_sites_solution_secondary difmap
_audit_creation_method SHELXL-97
_cell_angle_alpha 90.00
_cell_angle_beta 91.427(3)
_cell_angle_gamma 90.00
_cell_formula_units_Z 8
_cell_length_a 8.3906(19)
_cell_length_b 14.517(3)
_cell_length_c 26.835(6)
_cell_measurement_temperature 293(2)
_cell_volume 3267.7(12)
_computing_cell_refinement 'APEX2 software (Bruker, 2007)'
_computing_data_collection 'APEX2 software (Bruker, 2007)'
_computing_data_reduction 'SAINT (Bruker, 2007)'
_computing_molecular_graphics 'DIAMOND (Brandenburg, 2005)'
_computing_publication_material 'WinGX (Farrugia, 1999)'
_computing_structure_refinement 'SHELXL-97 (Sheldrick, 2008)'
_computing_structure_solution 'SHELXS-97 (Sheldrick, 2008)'
_diffrn_ambient_temperature 293(2)
_diffrn_measured_fraction_theta_full 0.999
_diffrn_measured_fraction_theta_max 0.999
_diffrn_measurement_device_type 'Bruker SMART APEX2 diffractometer'
_diffrn_measurement_method '\w scans'
_diffrn_radiation_monochromator 'multilayer confocal TXS mirror'
_diffrn_radiation_source 'rotating anode'
_diffrn_radiation_type MoK\a
_diffrn_radiation_wavelength 0.71073
_diffrn_reflns_av_R_equivalents 0.0944
_diffrn_reflns_av_sigmaI/netI 0.0760
_diffrn_reflns_limit_h_max 9
_diffrn_reflns_limit_h_min -9
_diffrn_reflns_limit_k_max 17
_diffrn_reflns_limit_k_min -17
_diffrn_reflns_limit_l_max 31
_diffrn_reflns_limit_l_min -31
_diffrn_reflns_number 30523
_diffrn_reflns_theta_full 25.00
_diffrn_reflns_theta_max 25.00
_diffrn_reflns_theta_min 1.52
_exptl_absorpt_coefficient_mu 0.110
_exptl_absorpt_correction_type sphere
_exptl_absorpt_process_details 'SADABS (Sheldrick, 1996)'
_exptl_crystal_colour yellow
_exptl_crystal_density_diffrn 1.392
_exptl_crystal_density_method 'not measured'
_exptl_crystal_description prism
_exptl_crystal_F_000 1456
_exptl_crystal_size_max 0.135
_exptl_crystal_size_mid 0.055
_exptl_crystal_size_min 0.015
_refine_diff_density_max 0.296
_refine_diff_density_min -0.239
_refine_diff_density_rms 0.049
_refine_ls_extinction_method none
_refine_ls_goodness_of_fit_ref 0.903
_refine_ls_hydrogen_treatment mixed
_refine_ls_matrix_type full
_refine_ls_number_parameters 457
_refine_ls_number_reflns 5730
_refine_ls_number_restraints 0
_refine_ls_restrained_S_all 0.903
_refine_ls_R_factor_all 0.1683
_refine_ls_R_factor_gt 0.0547
_refine_ls_shift/su_max 0.000
_refine_ls_shift/su_mean 0.000
_refine_ls_structure_factor_coef Fsqd
_refine_ls_weighting_details 'calc w=1/[\s^2^(Fo^2^)+(0.0725P)^2^+1.7745P] where P=(Fo^2^+2Fc^2^)/3'
_refine_ls_weighting_scheme calc
_refine_ls_wR_factor_gt 0.1320
_refine_ls_wR_factor_ref 0.1751
_reflns_number_gt 2303
_reflns_number_total 5730
_reflns_threshold_expression >2sigma(I)
_cod_data_source_file jp902517x_si_009.cif
_cod_data_source_block bdb4_2_0m
_cod_depositor_comments
;
The following automatic conversions were performed:

'_symmetry_cell_setting' value 'Monoclinic' changed to 'monoclinic'
according to
/usr/data/users/saulius/automatic-downloads/retrospective/ACS/lib/dictionaries/cif_core.dic
dictionary named 'cif_core.dic' version 2.4.2 from 2011-04-26.

Automatic conversion script
Id: cif_fix_values 2281 2013-09-26 08:29:07Z andrius 
;
_cod_original_cell_volume 3267.7(13)
_cod_original_sg_symbol_H-M P21/n
_cod_database_code 1516373

loop_
_symmetry_equiv_pos_as_xyz
'x, y, z'
'-x+1/2, y+1/2, -z+1/2'
'-x, -y, -z'
'x-1/2, -y-1/2, z-1/2'

loop_
_atom_site_label
_atom_site_type_symbol
_atom_site_fract_x
_atom_site_fract_y
_atom_site_fract_z
_atom_site_U_iso_or_equiv
_atom_site_adp_type
_atom_site_occupancy
_atom_site_symmetry_multiplicity
_atom_site_calc_flag
_atom_site_refinement_flags
O5 O 1.2954(3) 0.46579(17) 0.45790(9) 0.0581(8) Uani 1 1 d .
H5O H 1.2557 0.5158 0.4507 0.087 Uiso 1 1 calc R
H8N H 0.824(4) 0.164(2) 0.1999(12) 0.042(12) Uiso 1 1 d .
H1N H 1.178(5) 0.667(3) 0.3052(14) 0.077(15) Uiso 1 1 d .
H4N H 1.077(4) 0.528(3) 0.0831(14) 0.074(14) Uiso 1 1 d .
H5N H 0.914(5) 0.034(3) 0.4168(14) 0.066(14) Uiso 1 1 d .
H6O H 1.355(5) 0.138(3) 0.0080(14) 0.071(17) Uiso 1 1 d .
H12O H 0.654(7) -0.401(4) 0.487(2) 0.16(2) Uiso 1 1 d .
N8 N 0.8049(4) 0.1233(2) 0.22043(13) 0.0478(9) Uani 1 1 d .
C16 C 0.9116(4) 0.0841(2) 0.35209(13) 0.0406(9) Uani 1 1 d .
C26 C 0.6825(4) 0.0448(2) 0.14990(12) 0.0450(10) Uani 1 1 d .
H262 H 0.7786 0.0591 0.1321 0.054 Uiso 1 1 calc R
H261 H 0.6077 0.0948 0.1442 0.054 Uiso 1 1 calc R
C20 C 0.8704(4) 0.1373(2) 0.26573(13) 0.0399(9) Uani 1 1 d .
C17 C 1.0073(4) 0.1638(3) 0.36187(13) 0.0421(10) Uani 1 1 d .
C19 C 0.9642(5) 0.2172(2) 0.27799(13) 0.0452(10) Uani 1 1 d .
N5 N 0.8814(4) 0.0220(2) 0.38736(13) 0.0521(9) Uani 1 1 d .
C28 C 0.5964(5) -0.0379(3) 0.07297(14) 0.0568(11) Uani 1 1 d .
H281 H 0.5417 0.0187 0.0637 0.068 Uiso 1 1 calc R
H282 H 0.7022 -0.0356 0.0593 0.068 Uiso 1 1 calc R
C21 C 0.7991(5) -0.0650(2) 0.37871(13) 0.0504(11) Uani 1 1 d .
H211 H 0.8558 -0.1009 0.3543 0.061 Uiso 1 1 calc R
H212 H 0.6924 -0.0532 0.3655 0.061 Uiso 1 1 calc R
N7 N 0.9976(5) 0.2868(2) 0.24241(14) 0.0654(11) Uani 1 1 d .
O7 O 0.9427(4) 0.2817(2) 0.19967(11) 0.0905(12) Uani 1 1 d .
N6 N 1.0887(4) 0.1794(2) 0.40862(13) 0.0524(9) Uani 1 1 d .
C15 C 0.8495(4) 0.0734(2) 0.30386(13) 0.0422(10) Uani 1 1 d .
H15 H 0.7905 0.0206 0.2966 0.051 Uiso 1 1 calc R
O10 O 1.0550(4) 0.1326(2) 0.44515(10) 0.0760(10) Uani 1 1 d .
C27 C 0.6108(4) -0.0433(3) 0.12875(13) 0.0462(10) Uani 1 1 d .
H272 H 0.6777 -0.0952 0.1383 0.055 Uiso 1 1 calc R
H271 H 0.5062 -0.0530 0.1425 0.055 Uiso 1 1 calc R
C24 C 0.7160(5) -0.2680(3) 0.46594(14) 0.0577(11) Uani 1 1 d .
H241 H 0.8218 -0.2753 0.4808 0.069 Uiso 1 1 calc R
H242 H 0.6508 -0.2348 0.4893 0.069 Uiso 1 1 calc R
O12 O 0.6483(4) -0.3557(2) 0.45600(11) 0.0708(9) Uani 1 1 d .
C18 C 1.0312(4) 0.2267(3) 0.32480(14) 0.0466(10) Uani 1 1 d .
H18 H 1.0953 0.2776 0.3316 0.056 Uiso 1 1 calc R
C25 C 0.7229(4) 0.0394(2) 0.20471(12) 0.0446(10) Uani 1 1 d .
H252 H 0.6260 0.0320 0.2233 0.054 Uiso 1 1 calc R
H251 H 0.7907 -0.0136 0.2114 0.054 Uiso 1 1 calc R
C22 C 0.7896(5) -0.1184(3) 0.42651(13) 0.0518(11) Uani 1 1 d .
H222 H 0.7209 -0.0859 0.4491 0.062 Uiso 1 1 calc R
H221 H 0.8950 -0.1220 0.4421 0.062 Uiso 1 1 calc R
O9 O 1.1946(4) 0.2385(2) 0.41081(10) 0.0646(8) Uani 1 1 d .
O8 O 1.0838(5) 0.3510(2) 0.25503(11) 0.1167(15) Uani 1 1 d .
C23 C 0.7260(5) -0.2146(2) 0.41826(13) 0.0497(10) Uani 1 1 d .
H232 H 0.6207 -0.2110 0.4026 0.060 Uiso 1 1 calc R
H231 H 0.7949 -0.2471 0.3957 0.060 Uiso 1 1 calc R
O11 O 0.5127(3) -0.11333(19) 0.05204(10) 0.0693(9) Uani 1 1 d .
H11O H 0.5079 -0.1079 0.0216 0.104 Uiso 1 1 calc R
O3 O 0.8426(4) 0.7482(2) 0.08924(10) 0.0825(10) Uani 1 1 d .
C1 C 1.1557(4) 0.5692(2) 0.19945(12) 0.0405(9) Uani 1 1 d .
H1 H 1.2130 0.5159 0.2070 0.049 Uiso 1 1 calc R
N2 N 1.0093(5) 0.7834(2) 0.26038(13) 0.0639(10) Uani 1 1 d .
C7 C 1.2841(4) 0.5365(2) 0.29860(12) 0.0443(10) Uani 1 1 d .
H72 H 1.3804 0.5293 0.2797 0.053 Uiso 1 1 calc R
H71 H 1.2164 0.4835 0.2920 0.053 Uiso 1 1 calc R
C9 C 1.3911(4) 0.4498(2) 0.37338(13) 0.0466(10) Uani 1 1 d .
H91 H 1.3126 0.4021 0.3666 0.056 Uiso 1 1 calc R
H92 H 1.4864 0.4341 0.3555 0.056 Uiso 1 1 calc R
C13 C 1.2717(5) 0.2808(3) 0.08024(13) 0.0516(10) Uani 1 1 d .
H132 H 1.3810 0.2824 0.0928 0.062 Uiso 1 1 calc R
H131 H 1.2086 0.2477 0.1042 0.062 Uiso 1 1 calc R
C6 C 1.0958(4) 0.5796(3) 0.15106(13) 0.0415(10) Uani 1 1 d .
C12 C 1.2096(5) 0.3779(3) 0.07514(13) 0.0511(10) Uani 1 1 d .
H122 H 1.2769 0.4115 0.0525 0.061 Uiso 1 1 calc R
H121 H 1.1030 0.3759 0.0603 0.061 Uiso 1 1 calc R
N1 N 1.2015(4) 0.6201(2) 0.28302(12) 0.0457(9) Uani 1 1 d .
C2 C 1.1357(4) 0.6333(2) 0.23749(13) 0.0406(9) Uani 1 1 d .
N4 N 1.1235(4) 0.5176(2) 0.11565(13) 0.0491(9) Uani 1 1 d .
C4 C 0.9775(4) 0.7239(3) 0.17793(14) 0.0455(10) Uani 1 1 d .
H4 H 0.9150 0.7754 0.1709 0.055 Uiso 1 1 calc R
N3 N 0.9264(4) 0.6790(2) 0.09384(13) 0.0549(9) Uani 1 1 d .
O4 O 0.9468(4) 0.6261(2) 0.05862(10) 0.0745(9) Uani 1 1 d .
O6 O 1.3337(4) 0.1414(2) 0.03651(12) 0.0659(9) Uani 1 1 d .
C8 C 1.3267(4) 0.5409(2) 0.35354(12) 0.0426(9) Uani 1 1 d .
H81 H 1.2327 0.5577 0.3718 0.051 Uiso 1 1 calc R
H82 H 1.4063 0.5885 0.3592 0.051 Uiso 1 1 calc R
C3 C 1.0428(5) 0.7132(2) 0.22472(14) 0.0447(10) Uani 1 1 d .
C5 C 1.0020(4) 0.6604(3) 0.14124(13) 0.0421(10) Uani 1 1 d .
O2 O 0.9279(5) 0.8492(2) 0.24729(11) 0.1103(14) Uani 1 1 d .
O1 O 1.0592(4) 0.7767(2) 0.30366(11) 0.0874(11) Uani 1 1 d .
C11 C 1.2042(4) 0.4296(2) 0.12381(13) 0.0478(10) Uani 1 1 d .
H111 H 1.1474 0.3935 0.1481 0.057 Uiso 1 1 calc R
H112 H 1.3117 0.4401 0.1367 0.057 Uiso 1 1 calc R
C10 C 1.4306(4) 0.4505(3) 0.42841(14) 0.0521(10) Uani 1 1 d .
H101 H 1.4785 0.3920 0.4377 0.063 Uiso 1 1 calc R
H102 H 1.5086 0.4984 0.4354 0.063 Uiso 1 1 calc R
C14 C 1.2651(5) 0.2310(3) 0.03169(14) 0.0630(12) Uani 1 1 d .
H141 H 1.1550 0.2255 0.0202 0.076 Uiso 1 1 calc R
H142 H 1.3224 0.2659 0.0071 0.076 Uiso 1 1 calc R

loop_
_atom_site_aniso_label
_atom_site_aniso_U_11
_atom_site_aniso_U_22
_atom_site_aniso_U_33
_atom_site_aniso_U_23
_atom_site_aniso_U_13
_atom_site_aniso_U_12
O5 0.0700(19) 0.0469(16) 0.0576(17) 0.0138(13) 0.0082(15) 0.0056(14)
N8 0.066(2) 0.033(2) 0.043(2) 0.0049(18) -0.0056(18) -0.0098(18)
C16 0.050(3) 0.030(2) 0.042(2) -0.0004(19) 0.0042(19) 0.0038(18)
C26 0.050(2) 0.039(2) 0.046(2) 0.0014(19) -0.0032(19) 0.0007(19)
C20 0.048(2) 0.030(2) 0.042(2) -0.0019(19) 0.0039(19) 0.0017(18)
C17 0.052(3) 0.039(2) 0.035(2) -0.0065(19) 0.0002(19) 0.002(2)
C19 0.063(3) 0.031(2) 0.041(2) 0.0031(19) 0.004(2) -0.006(2)
N5 0.075(3) 0.040(2) 0.041(2) 0.0012(18) 0.0042(19) -0.0109(18)
C28 0.056(3) 0.057(3) 0.057(3) -0.017(2) -0.010(2) -0.015(2)
C21 0.064(3) 0.037(2) 0.050(3) 0.0021(19) -0.001(2) -0.007(2)
N7 0.095(3) 0.044(2) 0.057(3) 0.005(2) -0.003(2) -0.022(2)
O7 0.145(3) 0.070(2) 0.055(2) 0.0224(17) -0.028(2) -0.046(2)
N6 0.065(3) 0.044(2) 0.048(2) -0.0070(18) 0.0001(19) -0.0003(19)
C15 0.053(3) 0.032(2) 0.042(2) -0.0026(18) 0.0001(19) -0.0036(18)
O10 0.114(3) 0.069(2) 0.0440(18) 0.0057(17) -0.0096(17) -0.0234(19)
C27 0.044(2) 0.043(3) 0.051(2) -0.0048(19) -0.0008(19) 0.0009(19)
C24 0.078(3) 0.045(3) 0.050(3) 0.011(2) -0.010(2) -0.012(2)
O12 0.108(3) 0.0432(19) 0.061(2) 0.0065(15) -0.0014(18) -0.0184(17)
C18 0.054(3) 0.034(2) 0.052(3) -0.007(2) 0.004(2) -0.0026(19)
C25 0.051(2) 0.034(2) 0.049(2) -0.0023(19) 0.0001(19) -0.0028(19)
C22 0.068(3) 0.042(3) 0.045(2) 0.006(2) -0.001(2) -0.003(2)
O9 0.070(2) 0.060(2) 0.0633(19) -0.0100(15) -0.0061(16) -0.0147(16)
O8 0.200(4) 0.077(3) 0.072(2) 0.0174(18) -0.023(2) -0.088(3)
C23 0.066(3) 0.039(3) 0.044(2) 0.0045(19) 0.000(2) -0.003(2)
O11 0.079(2) 0.070(2) 0.0591(18) -0.0196(15) 0.0010(15) -0.0105(16)
O3 0.112(3) 0.064(2) 0.070(2) 0.0056(17) -0.0195(19) 0.037(2)
C1 0.050(2) 0.032(2) 0.040(2) 0.0031(18) 0.0037(19) 0.0041(18)
N2 0.096(3) 0.045(2) 0.051(2) -0.0026(19) -0.001(2) 0.020(2)
C7 0.053(2) 0.036(2) 0.044(2) 0.0009(18) 0.0029(19) 0.001(2)
C9 0.056(3) 0.035(2) 0.049(2) 0.0028(18) 0.001(2) 0.0013(19)
C13 0.069(3) 0.039(3) 0.047(2) -0.0031(19) 0.002(2) 0.005(2)
C6 0.052(3) 0.034(2) 0.038(2) 0.0017(19) 0.0050(19) -0.0038(19)
C12 0.062(3) 0.043(3) 0.049(2) -0.004(2) 0.004(2) 0.004(2)
N1 0.061(2) 0.031(2) 0.045(2) -0.0010(17) -0.0017(18) 0.0074(17)
C2 0.052(3) 0.032(2) 0.038(2) 0.0028(19) 0.0018(19) -0.0048(19)
N4 0.069(2) 0.034(2) 0.044(2) -0.0027(17) -0.0017(19) 0.0078(17)
C4 0.057(3) 0.034(2) 0.046(2) 0.004(2) 0.003(2) 0.0022(19)
N3 0.067(3) 0.048(2) 0.049(2) 0.0058(19) -0.0008(19) 0.000(2)
O4 0.110(3) 0.065(2) 0.0472(18) -0.0028(17) -0.0122(17) 0.0193(19)
O6 0.092(3) 0.045(2) 0.062(2) -0.0049(16) 0.0153(19) 0.0122(16)
C8 0.049(2) 0.035(2) 0.043(2) 0.0018(18) -0.0004(19) -0.0014(19)
C3 0.059(3) 0.027(2) 0.049(3) -0.0023(19) 0.008(2) 0.0028(19)
C5 0.051(3) 0.038(2) 0.038(2) 0.0067(19) 0.003(2) -0.0031(19)
O2 0.189(4) 0.069(2) 0.072(2) -0.0114(18) -0.014(2) 0.075(3)
O1 0.141(3) 0.063(2) 0.057(2) -0.0206(17) -0.018(2) 0.039(2)
C11 0.056(3) 0.040(2) 0.048(2) -0.0030(19) 0.003(2) 0.002(2)
C10 0.048(3) 0.048(3) 0.060(3) 0.009(2) 0.002(2) 0.003(2)
C14 0.081(3) 0.051(3) 0.056(3) -0.008(2) 0.002(2) 0.019(2)

loop_
_atom_type_symbol
_atom_type_description
_atom_type_scat_dispersion_real
_atom_type_scat_dispersion_imag
_atom_type_scat_source
C C 0.0033 0.0016 'International Tables Vol C Tables 4.2.6.8 and 6.1.1.4'
H H 0.0000 0.0000 'International Tables Vol C Tables 4.2.6.8 and 6.1.1.4'
N N 0.0061 0.0033 'International Tables Vol C Tables 4.2.6.8 and 6.1.1.4'
O O 0.0106 0.0060 'International Tables Vol C Tables 4.2.6.8 and 6.1.1.4'

loop_
_geom_angle_atom_site_label_1
_geom_angle_atom_site_label_2
_geom_angle_atom_site_label_3
_geom_angle
C10 O5 H5O 109.5
C20 N8 C25 124.8(3)
C20 N8 H8N 115(2)
C25 N8 H8N 120(2)
N5 C16 C15 120.7(4)
N5 C16 C17 122.1(3)
C15 C16 C17 117.1(3)
C25 C26 C27 113.6(3)
C25 C26 H262 108.9
C27 C26 H262 108.9
C25 C26 H261 108.9
C27 C26 H261 108.9
H262 C26 H261 107.7
N8 C20 C15 120.6(4)
N8 C20 C19 122.8(3)
C15 C20 C19 116.6(3)
C18 C17 N6 117.1(4)
C18 C17 C16 119.9(3)
N6 C17 C16 122.9(3)
C18 C19 N7 117.4(4)
C18 C19 C20 120.1(3)
N7 C19 C20 122.4(3)
C16 N5 C21 124.7(3)
C16 N5 H5N 117(3)
C21 N5 H5N 118(3)
O11 C28 C27 112.6(3)
O11 C28 H281 109.1
C27 C28 H281 109.1
O11 C28 H282 109.1
C27 C28 H282 109.1
H281 C28 H282 107.8
N5 C21 C22 110.3(3)
N5 C21 H211 109.6
C22 C21 H211 109.6
N5 C21 H212 109.6
C22 C21 H212 109.6
H211 C21 H212 108.1
O8 N7 O7 120.7(4)
O8 N7 C19 118.7(4)
O7 N7 C19 120.6(4)
O10 N6 O9 121.7(3)
O10 N6 C17 119.7(4)
O9 N6 C17 118.6(3)
C16 C15 C20 123.9(3)
C16 C15 H15 118.1
C20 C15 H15 118.1
C28 C27 C26 110.5(3)
C28 C27 H272 109.5
C26 C27 H272 109.5
C28 C27 H271 109.5
C26 C27 H271 109.5
H272 C27 H271 108.1
O12 C24 C23 109.5(3)
O12 C24 H241 109.8
C23 C24 H241 109.8
O12 C24 H242 109.8
C23 C24 H242 109.8
H241 C24 H242 108.2
C24 O12 H12O 114(3)
C17 C18 C19 122.3(4)
C17 C18 H18 118.8
C19 C18 H18 118.8
N8 C25 C26 109.5(3)
N8 C25 H252 109.8
C26 C25 H252 109.8
N8 C25 H251 109.8
C26 C25 H251 109.8
H252 C25 H251 108.2
C21 C22 C23 112.2(3)
C21 C22 H222 109.2
C23 C22 H222 109.2
C21 C22 H221 109.2
C23 C22 H221 109.2
H222 C22 H221 107.9
C24 C23 C22 112.4(3)
C24 C23 H232 109.1
C22 C23 H232 109.1
C24 C23 H231 109.1
C22 C23 H231 109.1
H232 C23 H231 107.9
C28 O11 H11O 109.5
C6 C1 C2 124.4(3)
C6 C1 H1 117.8
C2 C1 H1 117.8
O2 N2 O1 120.6(4)
O2 N2 C3 118.8(4)
O1 N2 C3 120.5(4)
N1 C7 C8 110.2(3)
N1 C7 H72 109.6
C8 C7 H72 109.6
N1 C7 H71 109.6
C8 C7 H71 109.6
H72 C7 H71 108.1
C10 C9 C8 113.9(3)
C10 C9 H91 108.8
C8 C9 H91 108.8
C10 C9 H92 108.8
C8 C9 H92 108.8
H91 C9 H92 107.7
C14 C13 C12 111.7(3)
C14 C13 H132 109.3
C12 C13 H132 109.3
C14 C13 H131 109.3
C12 C13 H131 109.3
H132 C13 H131 107.9
N4 C6 C1 121.9(4)
N4 C6 C5 121.7(3)
C1 C6 C5 116.4(3)
C11 C12 C13 113.9(3)
C11 C12 H122 108.8
C13 C12 H122 108.8
C11 C12 H121 108.8
C13 C12 H121 108.8
H122 C12 H121 107.7
C2 N1 C7 124.3(3)
C2 N1 H1N 113(3)
C7 N1 H1N 122(3)
N1 C2 C1 121.1(4)
N1 C2 C3 122.8(3)
C1 C2 C3 116.1(3)
C6 N4 C11 124.9(3)
C6 N4 H4N 118(2)
C11 N4 H4N 117(2)
C3 C4 C5 121.4(4)
C3 C4 H4 119.3
C5 C4 H4 119.3
O3 N3 O4 121.4(3)
O3 N3 C5 118.9(4)
O4 N3 C5 119.7(4)
C14 O6 H6O 94(3)
C7 C8 C9 112.2(3)
C7 C8 H81 109.2
C9 C8 H81 109.2
C7 C8 H82 109.2
C9 C8 H82 109.2
H81 C8 H82 107.9
C4 C3 C2 120.9(3)
C4 C3 N2 117.0(4)
C2 C3 N2 122.1(4)
C4 C5 C6 120.7(3)
C4 C5 N3 116.1(4)
C6 C5 N3 123.2(3)
N4 C11 C12 109.2(3)
N4 C11 H111 109.8
C12 C11 H111 109.8
N4 C11 H112 109.8
C12 C11 H112 109.8
H111 C11 H112 108.3
O5 C10 C9 112.9(3)
O5 C10 H101 109.0
C9 C10 H101 109.0
O5 C10 H102 109.0
C9 C10 H102 109.0
H101 C10 H102 107.8
O6 C14 C13 110.9(3)
O6 C14 H141 109.5
C13 C14 H141 109.5
O6 C14 H142 109.5
C13 C14 H142 109.5
H141 C14 H142 108.0

loop_
_geom_bond_atom_site_label_1
_geom_bond_atom_site_label_2
_geom_bond_distance
O5 C10 1.417(4)
O5 H5O 0.8200
N8 C20 1.337(4)
N8 C25 1.456(4)
N8 H8N 0.82(3)
C16 N5 1.335(4)
C16 C15 1.392(5)
C16 C17 1.430(5)
C26 C25 1.503(4)
C26 C27 1.517(5)
C26 H262 0.9700
C26 H261 0.9700
C20 C15 1.395(5)
C20 C19 1.435(5)
C17 C18 1.368(5)
C17 N6 1.432(4)
C19 C18 1.370(5)
C19 N7 1.423(5)
N5 C21 1.455(5)
N5 H5N 0.85(4)
C28 O11 1.410(4)
C28 C27 1.501(5)
C28 H281 0.9700
C28 H282 0.9700
C21 C22 1.503(5)
C21 H211 0.9700
C21 H212 0.9700
N7 O8 1.222(4)
N7 O7 1.227(4)
N6 O10 1.232(4)
N6 O9 1.235(4)
C15 H15 0.9300
C27 H272 0.9700
C27 H271 0.9700
C24 O12 1.416(4)
C24 C23 1.500(5)
C24 H241 0.9700
C24 H242 0.9700
O12 H12O 1.07(6)
C18 H18 0.9300
C25 H252 0.9700
C25 H251 0.9700
C22 C23 1.510(5)
C22 H222 0.9700
C22 H221 0.9700
C23 H232 0.9700
C23 H231 0.9700
O11 H11O 0.8200
O3 N3 1.230(4)
C1 C6 1.389(4)
C1 C2 1.395(5)
C1 H1 0.9300
N2 O2 1.221(4)
N2 O1 1.229(4)
N2 C3 1.430(5)
C7 N1 1.455(4)
C7 C8 1.510(4)
C7 H72 0.9700
C7 H71 0.9700
C9 C10 1.506(5)
C9 C8 1.520(5)
C9 H91 0.9700
C9 H92 0.9700
C13 C14 1.490(5)
C13 C12 1.508(5)
C13 H132 0.9700
C13 H131 0.9700
C6 N4 1.333(4)
C6 C5 1.434(5)
C12 C11 1.508(5)
C12 H122 0.9700
C12 H121 0.9700
N1 C2 1.342(4)
N1 H1N 0.93(4)
C2 C3 1.434(5)
N4 C11 1.460(4)
N4 H4N 0.96(4)
C4 C3 1.366(5)
C4 C5 1.368(5)
C4 H4 0.9300
N3 O4 1.234(4)
N3 C5 1.433(4)
O6 C14 1.427(4)
O6 H6O 0.79(4)
C8 H81 0.9700
C8 H82 0.9700
C11 H111 0.9700
C11 H112 0.9700
C10 H101 0.9700
C10 H102 0.9700
C14 H141 0.9700
C14 H142 0.9700
